data_4300629
loop_
_publ_author_name
'Dickie, Diane A.'
'Schatte, Gabriele'
'Jennings, Michael C.'
'Jenkins, Hilary A.'
'Khoo, Sarah Y. L.'
'Clyburne, Jason A. C.'

_publ_section_title
;
 Structure of Organic and Metal-Organic Networks Based on a
 Bifunctionalm-Terphenyl Carboxylic Acid
;
_journal_issue 4
_journal_name_full 'Inorganic Chemistry'
_journal_page_first 1646
_journal_page_last 1655
_journal_paper_doi 10.1021/ic051690g
_journal_volume 45
_journal_year 2006
_chemical_formula_sum 'C20 H14 O4'
_chemical_formula_weight 318.31
_space_group_IT_number 92
_symmetry_cell_setting tetragonal
_symmetry_space_group_name_Hall 'P 4abw 2nw'
_symmetry_space_group_name_H-M 'P 41 21 2'
_cell_angle_alpha 90.00
_cell_angle_beta 90.00
_cell_angle_gamma 90.00
_cell_formula_units_Z 8
_cell_length_a 13.5640(3)
_cell_length_b 13.5640(3)
_cell_length_c 17.0150(4)
_cell_measurement_temperature 173(2)
_cell_volume 3130.46(12)
_diffrn_ambient_temperature 173(2)
_exptl_crystal_density_diffrn 1.351
_cod_depositor_comments
;
 Updating bibliography.

 Antanas Vaitkus,
 2017-07-07

The following automatic conversions were performed:
'_symmetry_cell_setting' value 'Tetragonal' changed to 'tetragonal'
according to '/home/saulius/struct/CIF-dictionaries/cif_core.dic'
dictionary named 'cif_core.dic' version 2.4.1 from 2010-06-29.

Automatic conversion script
Id: cif_fix_enum 1527 2010-12-29 10:47:43Z saulius 
;
_cod_original_sg_symbol_H-M 'P ? ? ?'
_cod_database_code 4300629

loop_
_symmetry_equiv_pos_as_xyz
'x, y, z'
'-x, -y, z+1/2'
'x+1/2, -y+1/2, -z+3/4'
'-x+1/2, y+1/2, -z+1/4'
'-y, -x, -z+1/2'
'y, x, -z'
'y+1/2, -x+1/2, z+3/4'
'-y+1/2, x+1/2, z+1/4'

loop_
_atom_site_label
_atom_site_type_symbol
_atom_site_fract_x
_atom_site_fract_y
_atom_site_fract_z
_atom_site_U_iso_or_equiv
_atom_site_adp_type
_atom_site_occupancy
_atom_site_symmetry_multiplicity
_atom_site_calc_flag
_atom_site_refinement_flags
_atom_site_disorder_assembly
_atom_site_disorder_group
O1 O 0.21747(9) 0.33338(10) -0.50290(9) 0.0417(4) Uani 1 1 d . . .
H1 H 0.1809 0.2834 -0.5026 0.063 Uiso 0.50 1 calc PR . .
O2 O 0.66595(9) 0.60956(9) -0.44241(8) 0.0355(3) Uani 1 1 d . . .
H2 H 0.7063 0.6559 -0.4486 0.053 Uiso 0.50 1 calc PR . .
O3 O 0.41832(10) 0.69417(9) -0.23335(9) 0.0418(4) Uani 1 1 d . . .
H3 H 0.3686 0.7310 -0.2353 0.063 Uiso 0.50 1 calc PR . .
O4 O 0.68897(10) 0.23874(9) -0.30132(8) 0.0382(4) Uani 1 1 d . . .
H4 H 0.7363 0.1994 -0.2957 0.057 Uiso 0.50 1 calc PR . .
C1 C 0.30670(12) 0.30670(12) -0.5000 0.0290(6) Uani 1 2 d S . .
C2 C 0.38422(13) 0.38422(13) -0.5000 0.0281(6) Uani 1 2 d S . .
C3 C 0.48288(13) 0.35825(13) -0.50880(11) 0.0306(4) Uani 1 1 d . . .
H3A H 0.5002 0.2908 -0.5144 0.037 Uiso 1 1 calc R . .
C4 C 0.55676(13) 0.42996(13) -0.50948(11) 0.0285(4) Uani 1 1 d . . .
C5 C 0.52910(12) 0.52910(12) -0.5000 0.0270(6) Uani 1 2 d S . .
C6 C 0.60721(12) 0.60721(12) -0.5000 0.0265(6) Uani 1 2 d S . .
C7 C 0.66158(13) 0.40025(13) -0.51997(11) 0.0294(4) Uani 1 1 d . . .
C8 C 0.72265(15) 0.44604(15) -0.57462(13) 0.0387(5) Uani 1 1 d . . .
H8A H 0.6972 0.4965 -0.6076 0.046 Uiso 1 1 calc R . .
C9 C 0.82061(16) 0.41800(17) -0.58089(15) 0.0521(6) Uani 1 1 d . . .
H9A H 0.8619 0.4490 -0.6186 0.062 Uiso 1 1 calc R . .
C10 C 0.85864(16) 0.34546(18) -0.53281(16) 0.0536(7) Uani 1 1 d . . .
H10A H 0.9261 0.3273 -0.5368 0.064 Uiso 1 1 calc R . .
C11 C 0.79870(15) 0.29988(16) -0.47927(14) 0.0453(6) Uani 1 1 d . . .
H11A H 0.8248 0.2500 -0.4460 0.054 Uiso 1 1 calc R . .
C12 C 0.70027(14) 0.32599(14) -0.47328(12) 0.0354(5) Uani 1 1 d . . .
H12A H 0.6589 0.2927 -0.4369 0.042 Uiso 1 1 calc R . .
C13 C 0.39333(12) 0.60667(12) -0.2500 0.0294(6) Uani 1 2 d S . .
C14 C 0.47125(12) 0.52875(12) -0.2500 0.0288(6) Uani 1 2 d S . .
C15 C 0.56952(13) 0.55505(13) -0.24295(11) 0.0302(4) Uani 1 1 d . . .
H15A H 0.5867 0.6225 -0.2364 0.036 Uiso 1 1 calc R . .
C16 C 0.64363(12) 0.48381(13) -0.24541(11) 0.0276(4) Uani 1 1 d . . .
C17 C 0.61628(12) 0.38372(12) -0.2500 0.0263(6) Uani 1 2 d S . .
C18 C 0.69436(12) 0.30564(12) -0.2500 0.0250(6) Uani 1 2 d S . .
C19 C 0.74842(13) 0.51670(13) -0.24800(12) 0.0278(4) Uani 1 1 d . . .
C20 C 0.80476(14) 0.49773(14) -0.31418(12) 0.0376(5) Uani 1 1 d . . .
H20A H 0.7776 0.4612 -0.3566 0.045 Uiso 1 1 calc R . .
C21 C 0.90106(15) 0.53215(15) -0.31854(15) 0.0447(6) Uani 1 1 d . . .
H21A H 0.9392 0.5197 -0.3643 0.054 Uiso 1 1 calc R . .
C22 C 0.94159(15) 0.58395(15) -0.25732(14) 0.0433(6) Uani 1 1 d . . .
H22A H 1.0078 0.6064 -0.2605 0.052 Uiso 1 1 calc R . .
C23 C 0.88644(15) 0.60328(15) -0.19157(13) 0.0423(5) Uani 1 1 d . . .
H23A H 0.9144 0.6394 -0.1492 0.051 Uiso 1 1 calc R . .
C24 C 0.78946(15) 0.56995(14) -0.18684(12) 0.0361(5) Uani 1 1 d . . .
H24A H 0.7513 0.5839 -0.1414 0.043 Uiso 1 1 calc R . .

loop_
_atom_site_aniso_label
_atom_site_aniso_U_11
_atom_site_aniso_U_22
_atom_site_aniso_U_33
_atom_site_aniso_U_23
_atom_site_aniso_U_13
_atom_site_aniso_U_12
O1 0.0221(7) 0.0264(7) 0.0767(10) 0.0069(7) -0.0023(7) -0.0053(6)
O2 0.0289(7) 0.0332(8) 0.0443(8) 0.0031(6) -0.0066(6) -0.0111(6)
O3 0.0284(8) 0.0218(7) 0.0751(10) -0.0032(7) -0.0011(7) 0.0061(6)
O4 0.0348(8) 0.0290(8) 0.0507(8) -0.0055(6) -0.0001(6) 0.0119(6)
C1 0.0230(8) 0.0230(8) 0.0411(16) 0.0026(9) -0.0026(9) -0.0039(11)
C2 0.0227(8) 0.0227(8) 0.0389(15) 0.0027(9) -0.0027(9) -0.0063(11)
C3 0.0263(10) 0.0211(10) 0.0443(11) 0.0016(9) -0.0011(9) -0.0036(7)
C4 0.0242(10) 0.0232(10) 0.0381(11) 0.0018(9) -0.0027(9) -0.0040(7)
C5 0.0226(8) 0.0226(8) 0.0358(15) 0.0019(8) -0.0019(8) -0.0057(10)
C6 0.0203(8) 0.0203(8) 0.0390(15) 0.0000(9) 0.0000(9) -0.0016(11)
C7 0.0215(10) 0.0235(10) 0.0432(11) -0.0057(9) -0.0021(9) -0.0056(8)
C8 0.0303(12) 0.0336(12) 0.0524(12) -0.0032(10) 0.0033(10) -0.0052(9)
C9 0.0331(13) 0.0464(14) 0.0766(16) -0.0071(13) 0.0164(12) -0.0074(11)
C10 0.0247(12) 0.0506(15) 0.0854(18) -0.0168(14) 0.0026(12) 0.0059(11)
C11 0.0346(12) 0.0376(12) 0.0638(14) -0.0084(11) -0.0082(11) 0.0089(10)
C12 0.0296(11) 0.0279(11) 0.0486(12) -0.0034(9) -0.0018(9) -0.0001(9)
C13 0.0190(8) 0.0190(8) 0.0503(17) 0.0032(9) 0.0032(9) 0.0015(11)
C14 0.0197(8) 0.0197(8) 0.0470(16) 0.0040(9) 0.0040(9) 0.0036(10)
C15 0.0226(10) 0.0219(10) 0.0463(11) 0.0024(9) 0.0015(9) 0.0020(7)
C16 0.0229(10) 0.0222(9) 0.0377(11) 0.0032(9) 0.0017(9) 0.0026(7)
C17 0.0216(8) 0.0216(8) 0.0356(14) 0.0016(8) 0.0016(8) 0.0027(11)
C18 0.0191(8) 0.0191(8) 0.0367(15) 0.0031(9) 0.0031(9) 0.0002(10)
C19 0.0191(9) 0.0185(9) 0.0458(11) 0.0049(9) 0.0001(9) 0.0021(7)
C20 0.0289(11) 0.0308(11) 0.0530(13) -0.0039(10) 0.0060(10) -0.0001(9)
C21 0.0289(12) 0.0374(12) 0.0678(15) 0.0014(11) 0.0158(11) -0.0023(9)
C22 0.0210(10) 0.0324(11) 0.0764(16) 0.0072(12) 0.0016(11) -0.0023(8)
C23 0.0331(12) 0.0353(12) 0.0583(13) 0.0058(11) -0.0125(11) -0.0081(9)
C24 0.0319(11) 0.0327(11) 0.0436(12) 0.0034(10) 0.0012(10) 0.0001(9)

loop_
_geom_bond_atom_site_label_1
_geom_bond_atom_site_label_2
_geom_bond_distance
_geom_bond_site_symmetry_2
_geom_bond_publ_flag
O1 C1 1.2642(16) . ?
O1 H1 0.8400 . ?
O2 C6 1.2633(16) . ?
O2 H2 0.8400 . ?
O3 C13 1.2663(17) . ?
O3 H3 0.8400 . ?
O4 C18 1.2614(16) . ?
O4 H4 0.8400 . ?
C1 O1 1.2642(16) 6_554 ?
C1 C2 1.487(3) . ?
C2 C3 1.392(2) 6_554 ?
C2 C3 1.392(2) . ?
C3 C4 1.397(3) . ?
C3 H3A 0.9500 . ?
C4 C5 1.405(2) . ?
C4 C7 1.489(2) . ?
C5 C4 1.405(2) 6_554 ?
C5 C6 1.498(3) . ?
C6 O2 1.2633(16) 6_554 ?
C7 C12 1.386(3) . ?
C7 C8 1.392(3) . ?
C8 C9 1.386(3) . ?
C8 H8A 0.9500 . ?
C9 C10 1.380(3) . ?
C9 H9A 0.9500 . ?
C10 C11 1.369(3) . ?
C10 H10A 0.9500 . ?
C11 C12 1.385(3) . ?
C11 H11A 0.9500 . ?
C12 H12A 0.9500 . ?
C13 O3 1.2663(17) 5_664 ?
C13 C14 1.495(3) . ?
C14 C15 1.385(2) 5_664 ?
C14 C15 1.385(2) . ?
C15 C16 1.395(3) . ?
C15 H15A 0.9500 . ?
C16 C17 1.410(2) . ?
C16 C19 1.490(2) . ?
C17 C16 1.410(2) 5_664 ?
C17 C18 1.498(3) . ?
C18 O4 1.2614(16) 5_664 ?
C19 C24 1.384(3) . ?
C19 C20 1.385(3) . ?
C20 C21 1.389(3) . ?
C20 H20A 0.9500 . ?
C21 C22 1.371(3) . ?
C21 H21A 0.9500 . ?
C22 C23 1.371(3) . ?
C22 H22A 0.9500 . ?
C23 C24 1.393(3) . ?
C23 H23A 0.9500 . ?
C24 H24A 0.9500 . ?
